data_1544352
loop_
_publ_author_name
'Akimoto, J.'
'Gotoh, Y.'
'Oosawa, Y.'
'Nonose, N.'
'Kumagai, T.'
'Aoki, K.'
'Takei, H.'

_publ_section_title
;
 Topotactic oxidation of ramsdellite-type Li0.5TiO2, a new polymorph of
 titanium dioxide: TiO2(R)
;
_journal_name_full 'Journal of Solid State Chemistry'
_journal_page_first 27
_journal_page_last 36
_journal_volume 113
_journal_year 1994
_chemical_formula_sum 'Li0.41 O2 Ti'
_chemical_name_common 'LixTiO2 x=0.41 ramsdellite-type'
_space_group_IT_number 62
_space_group_name_H-M_alt 'P b n m'
_symmetry_space_group_name_Hall '-P 2c 2ab'
_symmetry_space_group_name_H-M 'P b n m'
_cell_angle_alpha 90
_cell_angle_beta 90
_cell_angle_gamma 90
_cell_formula_units_Z 4
_cell_length_a 5.0311(9)
_cell_length_b 9.6113(11)
_cell_length_c 2.9488(10)
_cell_volume 142.59(6)
_cod_data_source_file LixTiO2-x41.cif
_cod_data_source_block LixTiO4_x=0.41
_cod_original_formula_sum 'O2 Ti Li0.41'
_cod_database_code 1544352

loop_
_space_group_symop_operation_xyz
'x, y, z'
'-x, -y, -z'
'x+1/2, -y+1/2, -z'
'-x+1/2, y+1/2, z'
'-x, -y, z+1/2'
'x, y, -z+1/2'
'-x+1/2, y+1/2, -z+1/2'
'x+1/2, -y+1/2, z+1/2'

loop_
_atom_site_label
_atom_site_occupancy
_atom_site_fract_x
_atom_site_fract_y
_atom_site_fract_z
_atom_site_adp_type
_atom_site_B_iso_or_equiv
_atom_site_type_symbol
Ti 1.0 -0.02145(16) 0.14090(8) 0.250000 Biso 0.561189 Ti
O1 1.0 0.6962(7) 0.2784(4) 0.250000 Biso 0.621493 O
O2 1.0 0.2007(7) -0.0359(4) 0.250000 Biso 0.426094 O
Li 0.4100 -0.051(5) 0.467(3) 0.250000 Biso 3.494803 Li

loop_
_atom_site_aniso_label
_atom_site_aniso_U_11
_atom_site_aniso_U_22
_atom_site_aniso_U_33
_atom_site_aniso_U_12
_atom_site_aniso_U_13
_atom_site_aniso_U_23
Ti 0.16200 0.08499 0.17391 0.02176 0.00000 0.00000
O1 0.17212 0.12009 0.17391 0.09188 0.00000 0.00000
O2 0.08100 0.06466 0.17391 0.01451 0.00000 0.00000
Li 0.05062 0.83139 1.73908 -0.09671 0.00000 0.00000
